data_4348181
loop_
_publ_author_name
'Hu, Junyi'
'Zhan, Lijie'
'Zhang, Guanyun'
'Zhang, Qun'
'Du, Lin'
'Tung, Chen-Ho'
'Wang, Yifeng'

_publ_section_title
;
 Effects of Substitutional Dopants on the Photoresponse of a
 Polyoxotitanate Cluster.
;
_journal_issue 17
_journal_name_full 'Inorganic chemistry'
_journal_page_first 8493
_journal_page_last 8501
_journal_paper_doi 10.1021/acs.inorgchem.6b01071
_journal_volume 55
_journal_year 2016
_chemical_formula_moiety 'C51 H119 I Ni O31 Ti11'
_chemical_formula_sum 'C51 H119 I Ni O31 Ti11'
_chemical_formula_weight 1940.96
_space_group_crystal_system monoclinic
_space_group_IT_number 7
_space_group_name_Hall 'P -2yac'
_space_group_name_H-M_alt 'P 1 n 1'
_atom_sites_solution_hydrogens geom
_atom_sites_solution_primary direct
_audit_creation_date 2016-01-27
_audit_creation_method
;
Olex2 1.2
(compiled 2015.01.26 svn.r3150 for OlexSys, GUI svn.r4998)
;
_cell_angle_alpha 90
_cell_angle_beta 90.141(2)
_cell_angle_gamma 90
_cell_formula_units_Z 2
_cell_length_a 15.1113(5)
_cell_length_b 13.9459(4)
_cell_length_c 20.8851(6)
_cell_measurement_reflns_used 3054
_cell_measurement_temperature 173(2)
_cell_measurement_theta_max 18.59
_cell_measurement_theta_min 2.70
_cell_volume 4401.3(2)
_computing_molecular_graphics 'Olex2 (Dolomanov et al., 2009)'
_computing_publication_material 'Olex2 (Dolomanov et al., 2009)'
_computing_structure_refinement 'ShelXL (Sheldrick, 2008)'
_computing_structure_solution 'SIR2004 (Burla et al., 2007)'
_diffrn_ambient_temperature 173.15
_diffrn_measured_fraction_theta_full 0.888
_diffrn_measured_fraction_theta_max 0.901
_diffrn_measurement_device_type 'CCD area detector'
_diffrn_measurement_method 'phi and omega scans'
_diffrn_radiation_monochromator graphite
_diffrn_radiation_type MoK\a
_diffrn_radiation_wavelength 0.71073
_diffrn_reflns_av_R_equivalents 0.1231
_diffrn_reflns_av_unetI/netI 0.2772
_diffrn_reflns_Laue_measured_fraction_full 0.888
_diffrn_reflns_Laue_measured_fraction_max 0.901
_diffrn_reflns_limit_h_max 19
_diffrn_reflns_limit_h_min -19
_diffrn_reflns_limit_k_max 18
_diffrn_reflns_limit_k_min -18
_diffrn_reflns_limit_l_max 26
_diffrn_reflns_limit_l_min -27
_diffrn_reflns_number 32074
_diffrn_reflns_point_group_measured_fraction_full 0.644
_diffrn_reflns_point_group_measured_fraction_max 0.641
_diffrn_reflns_theta_full 26.000
_diffrn_reflns_theta_max 27.523
_diffrn_reflns_theta_min 2.696
_exptl_absorpt_coefficient_mu 1.564
_exptl_absorpt_correction_type none
_exptl_crystal_colour brown
_exptl_crystal_colour_primary brown
_exptl_crystal_density_diffrn 1.465
_exptl_crystal_description block
_exptl_crystal_F_000 1992
_refine_diff_density_max 0.765
_refine_diff_density_min -0.565
_refine_diff_density_rms 0.110
_refine_ls_abs_structure_details
;
 Flack x determined using 1236 quotients [(I+)-(I-)]/[(I+)+(I-)]
 (Parsons, Flack and Wagner, Acta Cryst. B69 (2013) 249-259).
;
_refine_ls_abs_structure_Flack 0.57(3)
_refine_ls_extinction_method none
_refine_ls_goodness_of_fit_ref 0.829
_refine_ls_hydrogen_treatment constr
_refine_ls_matrix_type full
_refine_ls_number_parameters 637
_refine_ls_number_reflns 12984
_refine_ls_number_restraints 44
_refine_ls_restrained_S_all 0.832
_refine_ls_R_factor_all 0.1485
_refine_ls_R_factor_gt 0.0620
_refine_ls_shift/su_max 0.000
_refine_ls_shift/su_mean 0.000
_refine_ls_structure_factor_coef Fsqd
_refine_ls_weighting_details 'w=1/[\s^2^(Fo^2^)+(0.0278P)^2^] where P=(Fo^2^+2Fc^2^)/3'
_refine_ls_weighting_scheme calc
_refine_ls_wR_factor_gt 0.1252
_refine_ls_wR_factor_ref 0.1452
_reflns_Friedel_coverage 0.421
_reflns_Friedel_fraction_full 0.399
_reflns_Friedel_fraction_max 0.380
_reflns_number_gt 5603
_reflns_number_total 12984
_reflns_threshold_expression 'I > 2\s(I)'
_cod_data_source_file ic6b01071_si_002.cif
_cod_data_source_block {Ti11NiI}
_cod_database_code 4348181
_shelxl_version_number 2014-3
_shelx_space_group_comment
;
The symmetry employed for this shelxl refinement is uniquely defined
by the following loop, which should always be used as a source of
symmetry information in preference to the above space-group names.
They are only intended as comments.
;
_olex2_refinement_description
;
1. Fixed Uiso
 At 1.2 times of:
  All C(H) groups, All C(H,H) groups
 At 1.5 times of:
  All C(H,H,H) groups
2. Restrained distances
 O15-C31
 1.4 with sigma of 0.02
 C31-C32
 1.5 with sigma of 0.02
 C28-C29
 1.5 with sigma of 0.02
 C22-C24
 1.5 with sigma of 0.02
 C40-C42
 1.5 with sigma of 0.02
 C20-C19
 1.5 with sigma of 0.02
 C19-C6AA
 1.5 with sigma of 0.02
 C2AA-C5AA
 1.5 with sigma of 0.02
 C2AA-C5
 1.5 with sigma of 0.02
 C3AA-C12
 1.5 with sigma of 0.02
 C3AA-C11
 1.5 with sigma of 0.02
 C12-O6
 2.5 with sigma of 0.02
 C31-C10
 1.45 with sigma of 0.02
 C31-C7
 1.45 with sigma of 0.02
 C46-C1
 1.45 with sigma of 0.02
 C6-C46
 1.45 with sigma of 0.02
 C25-C50
 1.45 with sigma of 0.02
 C25-C21
 1.45 with sigma of 0.02
 O18-C21
 2.35 with sigma of 0.02
 C7-O15
 2.35 with sigma of 0.02
3. Uiso/Uaniso restraints and constraints
C10 \\sim C7 \\sim C31 \\sim C32: within 1.7A with sigma of 0.04 and sigma for
terminal atoms of 0.08
Uanis(O17) \\sim Ueq, Uanis(O27) \\sim Ueq, Uanis(O31) \\sim Ueq: with sigma of
0.001 and sigma for terminal atoms of 0.002
4. Others
 Fixed Sof: H31(0.5) H31A(0.5) H25A(0.5) H25(0.5) H46(0.5) H46A(0.5) C7(0.5)
 H7A(0.5) H7B(0.5) H7C(0.5) C10(0.5) H10A(0.5) H10B(0.5) H10C(0.5) C1(0.5)
 H1A(0.5) H1B(0.5) H1C(0.5) C6(0.5) H6A(0.5) H6B(0.5) H6C(0.5) C21(0.5)
 H21A(0.5) H21B(0.5) H21C(0.5) C50(0.5) H50A(0.5) H50B(0.5) H50C(0.5)
5.a Ternary CH refined with riding coordinates:
 C3AA(H3AA), C31(H31), C31(H31A), C13(H13), C16(H16), C0AA(H0AA), C2AA(H2AA),
 C4AA(H4AA), C28(H28), C19(H19), C22(H22), C25(H25A), C25(H25), C40(H40),
 C49(H49), C46(H46), C46(H46A), C43(H43), C34(H34), C37(H37)
5.b Me refined with riding coordinates:
 C5AA(H5AA,H5AB,H5AC), C9(H9A,H9B,H9C), C7(H7A,H7B,H7C), C10(H10A,H10B,H10C),
 C1(H1A,H1B,H1C), C6(H6A,H6B,H6C), C21(H21A,H21B,H21C), C50(H50A,H50B,H50C)
5.c Idealised Me refined as rotating group:
 C32(H32A,H32B,H32C), C11(H11A,H11B,H11C), C12(H12A,H12B,H12C), C1AA(H1AA,H1AB,
 H1AC), C14(H14A,H14B,H14C), C15(H15A,H15B,H15C), C18(H18A,H18B,H18C), C17(H17A,
 H17B,H17C), C2(H2A,H2B,H2C), C5(H5A,H5B,H5C), C8(H8A,H8B,H8C), C30(H30A,H30B,
 H30C), C29(H29A,H29B,H29C), C6AA(H6AA,H6AB,H6AC), C20(H20A,H20B,H20C),
 C24(H24A,H24B,H24C), C23(H23A,H23B,H23C), C27(H27A,H27B,H27C), C41(H41A,H41B,
 H41C), C42(H42A,H42B,H42C), C51(H51A,H51B,H51C), C7AA(H7AA,H7AB,H7AC),
 C48(H48A,H48B,H48C), C45(H45A,H45B,H45C), C44(H44A,H44B,H44C), C36(H36A,H36B,
 H36C), C35(H35A,H35B,H35C), C38(H38A,H38B,H38C), C39(H39A,H39B,H39C)
;
_olex2_submission_special_instructions 'No special instructions were received'

loop_
_space_group_symop_operation_xyz
'x, y, z'
'x+1/2, -y, z+1/2'

loop_
_atom_site_label
_atom_site_type_symbol
_atom_site_fract_x
_atom_site_fract_y
_atom_site_fract_z
_atom_site_U_iso_or_equiv
_atom_site_adp_type
_atom_site_occupancy
_atom_site_site_symmetry_order
_atom_site_calc_flag
_atom_site_refinement_flags_posn
_atom_site_refinement_flags_adp
_atom_site_refinement_flags_occupancy
_atom_site_disorder_assembly
_atom_site_disorder_group
I1 I 0.49779(8) 0.45696(8) 0.10802(7) 0.0498(3) Uani 1 1 d . . . . .
Ni1 Ni 0.38699(14) 0.59108(15) 0.08060(11) 0.0261(5) Uiso 1 1 d . . . . .
Ti1 Ti 0.15767(17) 0.5507(2) 0.09190(13) 0.0246(7) Uani 1 1 d . . . . .
Ti2 Ti 0.24154(18) 0.6724(2) 0.20119(14) 0.0217(7) Uani 1 1 d . . . . .
Ti3 Ti 0.07213(19) 0.7445(2) 0.13182(15) 0.0261(8) Uani 1 1 d . . . . .
Ti4 Ti 0.40209(19) 0.7747(2) 0.15025(15) 0.0239(7) Uani 1 1 d . . . . .
Ti5 Ti 0.25173(18) 0.9153(2) 0.14290(14) 0.0211(7) Uani 1 1 d . . . . .
Ti6 Ti 0.12476(18) 0.8990(2) 0.03439(14) 0.0227(7) Uani 1 1 d . . . . .
Ti7 Ti 0.11343(18) 0.7163(2) -0.03724(14) 0.0226(7) Uani 1 1 d . . . . .
Ti8 Ti 0.26419(19) 0.5782(2) -0.02874(14) 0.0248(7) Uani 1 1 d . . . . .
Ti9 Ti 0.44169(19) 0.7431(2) -0.01494(14) 0.0242(7) Uani 1 1 d . . . . .
Ti10 Ti 0.35882(18) 0.9418(2) 0.02107(13) 0.0221(7) Uani 1 1 d . . . . .
Ti11 Ti 0.27610(19) 0.8201(2) -0.08891(15) 0.0237(7) Uani 1 1 d . . . . .
O1 O 0.1832(6) 0.6869(7) 0.1162(5) 0.018(2) Uani 1 1 d . . . . .
O2 O 0.3242(6) 0.8097(7) -0.0011(5) 0.022(3) Uani 1 1 d . . . . .
O3 O 0.1184(7) 0.7263(7) 0.2199(5) 0.025(3) Uani 1 1 d . . . . .
O4 O -0.0330(7) 0.7964(8) 0.1545(6) 0.032(3) Uani 1 1 d . . . . .
O5 O 0.0367(7) 0.6092(7) 0.1157(6) 0.028(3) Uani 1 1 d . . . . .
O6 O 0.1096(7) 0.4320(7) 0.0798(5) 0.033(3) Uani 1 1 d D . . . .
O7 O 0.1964(7) 0.5405(8) 0.1833(5) 0.031(3) Uani 1 1 d . . . . .
O8 O 0.2715(8) 0.6524(8) 0.2824(6) 0.038(3) Uani 1 1 d . . . . .
O9 O 0.2826(7) 0.8069(7) 0.1915(5) 0.021(3) Uani 1 1 d . . . . .
O10 O 0.1363(7) 0.8709(7) 0.1269(5) 0.027(3) Uani 1 1 d . . . . .
O11 O 0.0652(7) 0.7760(7) 0.0378(5) 0.023(3) Uani 1 1 d . . . . .
O12 O 0.1397(7) 0.6002(7) 0.0022(5) 0.024(3) Uani 1 1 d . . . . .
O13 O 0.2699(7) 0.5299(8) 0.0572(5) 0.028(3) Uani 1 1 d . . . . .
O14 O 0.3525(7) 0.6478(7) 0.1673(5) 0.025(3) Uani 1 1 d . . . . .
O15 O 0.4857(7) 0.7953(8) 0.2068(5) 0.031(3) Uani 1 1 d D . . . .
O16 O 0.2498(7) 1.0166(7) 0.1927(5) 0.025(3) Uani 1 1 d . . . . .
O17 O 0.0418(6) 0.9843(7) 0.0217(5) 0.032(3) Uani 1 1 d . U . . .
O18 O 0.0275(7) 0.7005(8) -0.0951(6) 0.039(3) Uani 1 1 d D . . . .
O19 O 0.2622(7) 0.4821(7) -0.0818(6) 0.035(3) Uani 1 1 d . . . . .
O20 O 0.2358(6) 0.9598(8) 0.0527(5) 0.025(2) Uani 1 1 d . . . . .
O21 O 0.3718(7) 0.8976(7) 0.1101(5) 0.023(3) Uani 1 1 d . . . . .
O22 O 0.4515(7) 0.7244(7) 0.0765(5) 0.025(3) Uani 1 1 d . . . . .
O23 O 0.3792(7) 0.6196(7) -0.0154(5) 0.025(3) Uani 1 1 d . . . . .
O24 O 0.2258(7) 0.6897(7) -0.0776(5) 0.027(3) Uani 1 1 d . . . . .
O25 O 0.1603(7) 0.8493(7) -0.0446(5) 0.025(3) Uani 1 1 d . . . . .
O26 O 0.2382(7) 0.8433(8) -0.1687(5) 0.031(3) Uani 1 1 d . . . . .
O27 O 0.3152(6) 0.9551(8) -0.0695(5) 0.023(2) Uani 1 1 d . U . . .
O28 O 0.3965(7) 1.0614(7) 0.0347(5) 0.027(3) Uani 1 1 d . . . . .
O29 O 0.4754(7) 0.8842(7) -0.0037(5) 0.027(3) Uani 1 1 d . . . . .
O30 O 0.5480(7) 0.7024(8) -0.0370(6) 0.035(3) Uani 1 1 d . . . . .
O31 O 0.3977(7) 0.7709(7) -0.1045(5) 0.029(3) Uani 1 1 d . U . . .
C3AA C 0.1118(11) 0.3485(11) 0.0436(8) 0.035(4) Uiso 1 1 d D . . . .
H3AA H 0.1754 0.3382 0.0327 0.042 Uiso 1 1 calc R . . . .
C32 C 0.6057(18) 0.6911(18) 0.1934(13) 0.109(9) Uiso 1 1 d D U . . .
H32A H 0.6702 0.6882 0.1983 0.164 Uiso 1 1 calc GR . . . .
H32B H 0.5905 0.6919 0.1477 0.164 Uiso 1 1 calc GR . . . .
H32C H 0.5789 0.6348 0.2136 0.164 Uiso 1 1 calc GR . . . .
C31 C 0.5712(14) 0.7807(19) 0.2248(13) 0.108(10) Uiso 1 1 d D U . . .
H31 H 0.5677 0.7641 0.2713 0.130 Uiso 0.5 1 calc R . P A 1
H31A H 0.5993 0.8284 0.1954 0.130 Uiso 0.5 1 calc R . P B 2
C11 C 0.0846(12) 0.2624(12) 0.0805(8) 0.052(5) Uiso 1 1 d D . . . .
H11A H 0.1211 0.2570 0.1192 0.079 Uiso 1 1 calc GR . . . .
H11B H 0.0925 0.2050 0.0540 0.079 Uiso 1 1 calc GR . . . .
H11C H 0.0222 0.2683 0.0927 0.079 Uiso 1 1 calc GR . . . .
C12 C 0.0643(14) 0.3571(15) -0.0193(8) 0.072(7) Uiso 1 1 d D . . . .
H12A H 0.0018 0.3716 -0.0116 0.109 Uiso 1 1 calc GR . . . .
H12B H 0.0693 0.2965 -0.0428 0.109 Uiso 1 1 calc GR . . . .
H12C H 0.0910 0.4088 -0.0445 0.109 Uiso 1 1 calc GR . . . .
C1AA C 0.0618(15) 0.6745(15) 0.3211(11) 0.066(7) Uiso 1 1 d . . . . .
H1AA H 0.0544 0.6158 0.2959 0.099 Uiso 1 1 calc GR . . . .
H1AB H 0.0098 0.6840 0.3483 0.099 Uiso 1 1 calc GR . . . .
H1AC H 0.1148 0.6690 0.3479 0.099 Uiso 1 1 calc GR . . . .
C13 C 0.1996(10) 0.4568(12) 0.2271(8) 0.029(4) Uiso 1 1 d . . . . .
H13 H 0.2254 0.4779 0.2689 0.035 Uiso 1 1 calc R . . . .
C14 C 0.1088(12) 0.4163(13) 0.2392(10) 0.047(5) Uiso 1 1 d . . . . .
H14A H 0.0709 0.4662 0.2577 0.070 Uiso 1 1 calc GR . . . .
H14B H 0.1132 0.3623 0.2690 0.070 Uiso 1 1 calc GR . . . .
H14C H 0.0830 0.3941 0.1987 0.070 Uiso 1 1 calc GR . . . .
C15 C 0.2652(11) 0.3887(12) 0.1945(9) 0.040(5) Uiso 1 1 d . . . . .
H15A H 0.2369 0.3590 0.1571 0.060 Uiso 1 1 calc GR . . . .
H15B H 0.2832 0.3387 0.2248 0.060 Uiso 1 1 calc GR . . . .
H15C H 0.3174 0.4249 0.1807 0.060 Uiso 1 1 calc GR . . . .
C16 C 0.3392(10) 0.6414(11) 0.3247(7) 0.022(4) Uiso 1 1 d . . . . .
H16 H 0.3903 0.6131 0.3009 0.026 Uiso 1 1 calc R . . . .
C18 C 0.3675(15) 0.7378(16) 0.3487(11) 0.084(7) Uiso 1 1 d . . . . .
H18A H 0.3653 0.7842 0.3135 0.125 Uiso 1 1 calc GR . . . .
H18B H 0.4280 0.7338 0.3654 0.125 Uiso 1 1 calc GR . . . .
H18C H 0.3276 0.7585 0.3829 0.125 Uiso 1 1 calc GR . . . .
C17 C 0.3196(16) 0.5759(16) 0.3811(11) 0.085(8) Uiso 1 1 d . . . . .
H17A H 0.2557 0.5651 0.3840 0.128 Uiso 1 1 calc GR . . . .
H17B H 0.3407 0.6060 0.4207 0.128 Uiso 1 1 calc GR . . . .
H17C H 0.3499 0.5144 0.3750 0.128 Uiso 1 1 calc GR . . . .
C0AA C 0.0712(13) 0.7558(12) 0.2782(9) 0.039(5) Uiso 1 1 d . . . . .
H0AA H 0.0114 0.7812 0.2665 0.046 Uiso 1 1 calc R . . . .
C2 C 0.1293(12) 0.8372(12) 0.3019(9) 0.044(5) Uiso 1 1 d . . . . .
H2A H 0.1912 0.8236 0.2912 0.066 Uiso 1 1 calc GR . . . .
H2B H 0.1233 0.8433 0.3484 0.066 Uiso 1 1 calc GR . . . .
H2C H 0.1110 0.8972 0.2813 0.066 Uiso 1 1 calc GR . . . .
C2AA C -0.0983(16) 0.8520(15) 0.1831(13) 0.086(8) Uiso 1 1 d D . . . .
H2AA H -0.1076 0.8250 0.2269 0.103 Uiso 1 1 calc R . . . .
C5AA C -0.1829(17) 0.849(2) 0.1514(15) 0.116(11) Uiso 1 1 d D . . . .
H5AA H -0.2249 0.8898 0.1745 0.174 Uiso 1 1 calc R . . . .
H5AB H -0.1765 0.8724 0.1074 0.174 Uiso 1 1 calc R . . . .
H5AC H -0.2048 0.7829 0.1508 0.174 Uiso 1 1 calc R . . . .
C5 C -0.0648(15) 0.9563(15) 0.1924(11) 0.072(7) Uiso 1 1 d D . . . .
H5A H -0.1134 1.0013 0.1842 0.109 Uiso 1 1 calc GR . . . .
H5B H -0.0163 0.9690 0.1625 0.109 Uiso 1 1 calc GR . . . .
H5C H -0.0436 0.9646 0.2365 0.109 Uiso 1 1 calc GR . . . .
C4AA C -0.0502(12) 0.5667(14) 0.1077(9) 0.046(5) Uiso 1 1 d . . . . .
H4AA H -0.0385 0.4967 0.1022 0.055 Uiso 1 1 calc R . . . .
C8 C -0.1039(12) 0.5744(13) 0.1752(9) 0.044(5) Uiso 1 1 d . . . . .
H8A H -0.0726 0.5377 0.2082 0.065 Uiso 1 1 calc GR . . . .
H8B H -0.1637 0.5484 0.1697 0.065 Uiso 1 1 calc GR . . . .
H8C H -0.1077 0.6418 0.1883 0.065 Uiso 1 1 calc GR . . . .
C9 C -0.0966(14) 0.5972(15) 0.0452(10) 0.069(7) Uiso 1 1 d . . . . .
H9A H -0.1547 0.5663 0.0425 0.103 Uiso 1 1 calc R . . . .
H9B H -0.1039 0.6670 0.0447 0.103 Uiso 1 1 calc R . . . .
H9C H -0.0605 0.5775 0.0085 0.103 Uiso 1 1 calc R . . . .
C28 C 0.2972(18) 0.3932(19) -0.1009(11) 0.103(9) Uiso 1 1 d D . . . .
H28 H 0.2491 0.3485 -0.0870 0.123 Uiso 1 1 calc R . . . .
C30 C 0.3724(13) 0.3593(15) -0.0604(10) 0.063(6) Uiso 1 1 d . . . . .
H30A H 0.4277 0.3874 -0.0761 0.094 Uiso 1 1 calc GR . . . .
H30B H 0.3761 0.2892 -0.0626 0.094 Uiso 1 1 calc GR . . . .
H30C H 0.3628 0.3791 -0.0159 0.094 Uiso 1 1 calc GR . . . .
C29 C 0.2949(14) 0.3799(15) -0.1707(9) 0.063(6) Uiso 1 1 d D . . . .
H29A H 0.2383 0.3509 -0.1831 0.095 Uiso 1 1 calc GR . . . .
H29B H 0.3435 0.3377 -0.1836 0.095 Uiso 1 1 calc GR . . . .
H29C H 0.3013 0.4422 -0.1918 0.095 Uiso 1 1 calc GR . . . .
C19 C 0.2822(12) 1.0760(14) 0.2446(10) 0.066(6) Uiso 1 1 d D . . . .
H19 H 0.3167 1.1291 0.2245 0.079 Uiso 1 1 calc R . . . .
C6AA C 0.2006(12) 1.1221(14) 0.2749(9) 0.059(6) Uiso 1 1 d D . . . .
H6AA H 0.1555 1.1329 0.2419 0.088 Uiso 1 1 calc GR . . . .
H6AB H 0.2172 1.1834 0.2944 0.088 Uiso 1 1 calc GR . . . .
H6AC H 0.1768 1.0793 0.3079 0.088 Uiso 1 1 calc GR . . . .
C20 C 0.3463(15) 1.0196(16) 0.2843(11) 0.093(8) Uiso 1 1 d D . . . .
H20A H 0.3428 1.0408 0.3290 0.140 Uiso 1 1 calc GR . . . .
H20B H 0.4064 1.0299 0.2683 0.140 Uiso 1 1 calc GR . . . .
H20C H 0.3315 0.9513 0.2817 0.140 Uiso 1 1 calc GR . . . .
C22 C -0.0462(13) 1.0045(13) -0.0060(10) 0.067(6) Uiso 1 1 d D . . . .
H22 H -0.0853 1.0319 0.0280 0.081 Uiso 1 1 calc R . . . .
C24 C -0.0864(13) 0.9149(13) -0.0308(10) 0.070(6) Uiso 1 1 d D . . . .
H24A H -0.0485 0.8879 -0.0642 0.105 Uiso 1 1 calc GR . . . .
H24B H -0.1449 0.9291 -0.0488 0.105 Uiso 1 1 calc GR . . . .
H24C H -0.0924 0.8686 0.0042 0.105 Uiso 1 1 calc GR . . . .
C23 C -0.0371(19) 1.073(2) -0.0570(14) 0.129(11) Uiso 1 1 d . . . . .
H23A H 0.0047 1.1232 -0.0440 0.194 Uiso 1 1 calc GR . . . .
H23B H -0.0948 1.1019 -0.0663 0.194 Uiso 1 1 calc GR . . . .
H23C H -0.0149 1.0407 -0.0954 0.194 Uiso 1 1 calc GR . . . .
C25 C -0.0169(13) 0.6380(15) -0.1359(10) 0.063(6) Uiso 1 1 d D . . . .
H25A H -0.0285 0.5880 -0.1026 0.075 Uiso 0.5 1 calc R . P C 2
H25 H -0.0580 0.5960 -0.1110 0.075 Uiso 0.5 1 calc R . P D 1
C27 C 0.0495(15) 0.5757(17) -0.1758(11) 0.095(8) Uiso 1 1 d . . . . .
H27A H 0.0800 0.6165 -0.2069 0.142 Uiso 1 1 calc GR . . . .
H27B H 0.0169 0.5252 -0.1984 0.142 Uiso 1 1 calc GR . . . .
H27C H 0.0930 0.5464 -0.1469 0.142 Uiso 1 1 calc GR . . . .
C40 C 0.1769(15) 0.8465(17) -0.2186(12) 0.069(7) Uiso 1 1 d D . . . .
H40 H 0.1593 0.7803 -0.2318 0.083 Uiso 1 1 calc R . . . .
C41 C 0.0950(14) 0.9054(15) -0.1994(10) 0.069(6) Uiso 1 1 d . . . . .
H41A H 0.0813 0.8935 -0.1543 0.104 Uiso 1 1 calc GR . . . .
H41B H 0.0445 0.8863 -0.2260 0.104 Uiso 1 1 calc GR . . . .
H41C H 0.1072 0.9737 -0.2057 0.104 Uiso 1 1 calc GR . . . .
C42 C 0.215(2) 0.897(2) -0.2712(14) 0.145(13) Uiso 1 1 d D . . . .
H42A H 0.2488 0.8524 -0.2978 0.218 Uiso 1 1 calc GR . . . .
H42B H 0.2547 0.9472 -0.2549 0.218 Uiso 1 1 calc GR . . . .
H42C H 0.1680 0.9265 -0.2969 0.218 Uiso 1 1 calc GR . . . .
C49 C 0.4343(11) 0.7379(11) -0.1672(8) 0.028(4) Uiso 1 1 d . . . . .
H49 H 0.4951 0.7144 -0.1568 0.033 Uiso 1 1 calc R . . . .
C51 C 0.3880(14) 0.6533(14) -0.1943(10) 0.057(6) Uiso 1 1 d . . . . .
H51A H 0.3804 0.6047 -0.1609 0.086 Uiso 1 1 calc GR . . . .
H51B H 0.4232 0.6264 -0.2294 0.086 Uiso 1 1 calc GR . . . .
H51C H 0.3299 0.6727 -0.2107 0.086 Uiso 1 1 calc GR . . . .
C7AA C 0.4490(11) 0.8245(11) -0.2112(8) 0.032(4) Uiso 1 1 d . . . . .
H7AA H 0.3925 0.8574 -0.2184 0.048 Uiso 1 1 calc GR . . . .
H7AB H 0.4729 0.8026 -0.2522 0.048 Uiso 1 1 calc GR . . . .
H7AC H 0.4910 0.8688 -0.1910 0.048 Uiso 1 1 calc GR . . . .
C46 C 0.6141(11) 0.6319(12) -0.0415(9) 0.043(4) Uiso 1 1 d D . . . .
H46 H 0.6333 0.6578 -0.0839 0.052 Uiso 0.5 1 calc R . P E 1
H46A H 0.6297 0.6137 0.0034 0.052 Uiso 0.5 1 calc R . P F 2
C48 C 0.5805(13) 0.5444(14) -0.0723(9) 0.053(5) Uiso 1 1 d . . . . .
H48A H 0.5424 0.5097 -0.0423 0.080 Uiso 1 1 calc GR . . . .
H48B H 0.6303 0.5036 -0.0847 0.080 Uiso 1 1 calc GR . . . .
H48C H 0.5462 0.5618 -0.1105 0.080 Uiso 1 1 calc GR . . . .
C43 C 0.5580(10) 0.9353(13) -0.0002(8) 0.035(5) Uiso 1 1 d . . . . .
H43 H 0.5460 1.0048 0.0078 0.042 Uiso 1 1 calc R . . . .
C45 C 0.6093(11) 0.8969(12) 0.0524(9) 0.041(5) Uiso 1 1 d . . . . .
H45A H 0.5716 0.8908 0.0903 0.061 Uiso 1 1 calc GR . . . .
H45B H 0.6587 0.9401 0.0619 0.061 Uiso 1 1 calc GR . . . .
H45C H 0.6324 0.8336 0.0406 0.061 Uiso 1 1 calc GR . . . .
C44 C 0.6038(13) 0.9241(13) -0.0641(9) 0.052(6) Uiso 1 1 d . . . . .
H44A H 0.6195 0.8566 -0.0706 0.079 Uiso 1 1 calc GR . . . .
H44B H 0.6575 0.9633 -0.0646 0.079 Uiso 1 1 calc GR . . . .
H44C H 0.5639 0.9450 -0.0984 0.079 Uiso 1 1 calc GR . . . .
C34 C 0.4176(12) 1.1488(13) 0.0601(9) 0.044(5) Uiso 1 1 d . . . . .
H34 H 0.4530 1.1859 0.0282 0.053 Uiso 1 1 calc R . . . .
C36 C 0.3447(12) 1.2044(13) 0.0793(9) 0.057(5) Uiso 1 1 d . . . . .
H36A H 0.3024 1.2093 0.0438 0.086 Uiso 1 1 calc GR . . . .
H36B H 0.3649 1.2687 0.0914 0.086 Uiso 1 1 calc GR . . . .
H36C H 0.3159 1.1739 0.1161 0.086 Uiso 1 1 calc GR . . . .
C35 C 0.4768(12) 1.1278(12) 0.1205(9) 0.051(5) Uiso 1 1 d . . . . .
H35A H 0.4451 1.0847 0.1496 0.077 Uiso 1 1 calc GR . . . .
H35B H 0.4901 1.1881 0.1426 0.077 Uiso 1 1 calc GR . . . .
H35C H 0.5322 1.0975 0.1070 0.077 Uiso 1 1 calc GR . . . .
C37 C 0.3009(11) 1.0355(14) -0.1089(9) 0.047(5) Uiso 1 1 d . . . . .
H37 H 0.2750 1.0112 -0.1499 0.057 Uiso 1 1 calc R . . . .
C38 C 0.2273(15) 1.1028(15) -0.0764(11) 0.073(7) Uiso 1 1 d . . . . .
H38A H 0.1710 1.0681 -0.0742 0.110 Uiso 1 1 calc GR . . . .
H38B H 0.2197 1.1610 -0.1020 0.110 Uiso 1 1 calc GR . . . .
H38C H 0.2464 1.1203 -0.0330 0.110 Uiso 1 1 calc GR . . . .
C39 C 0.3899(13) 1.0855(14) -0.1261(10) 0.053(6) Uiso 1 1 d . . . . .
H39A H 0.4135 1.1180 -0.0881 0.080 Uiso 1 1 calc GR . . . .
H39B H 0.3796 1.1327 -0.1601 0.080 Uiso 1 1 calc GR . . . .
H39C H 0.4324 1.0374 -0.1409 0.080 Uiso 1 1 calc GR . . . .
C7 C 0.615(3) 0.877(4) 0.224(5) 0.27(4) Uiso 0.5 1 d D U P G 1
H7A H 0.6775 0.8697 0.2362 0.406 Uiso 0.5 1 calc R . P G 1
H7B H 0.6122 0.9032 0.1801 0.406 Uiso 0.5 1 calc R . P G 1
H7C H 0.5854 0.9200 0.2534 0.406 Uiso 0.5 1 calc R . P G 1
C10 C 0.607(2) 0.814(2) 0.2818(15) 0.046(10) Uiso 0.5 1 d D U P G 2
H10A H 0.6698 0.7950 0.2844 0.068 Uiso 0.5 1 calc R . P G 2
H10B H 0.6031 0.8841 0.2832 0.068 Uiso 0.5 1 calc R . P G 2
H10C H 0.5750 0.7865 0.3180 0.068 Uiso 0.5 1 calc R . P G 2
C1 C 0.698(2) 0.647(3) -0.016(2) 0.069(13) Uiso 0.5 1 d D . P H 1
H1A H 0.7345 0.5907 -0.0239 0.103 Uiso 0.5 1 calc R . P H 1
H1B H 0.7244 0.7032 -0.0371 0.103 Uiso 0.5 1 calc R . P H 1
H1C H 0.6930 0.6589 0.0298 0.103 Uiso 0.5 1 calc R . P H 1
C6 C 0.6947(19) 0.672(3) -0.0699(19) 0.054(11) Uiso 0.5 1 d D . P H 2
H6A H 0.7402 0.6225 -0.0727 0.081 Uiso 0.5 1 calc R . P H 2
H6B H 0.6813 0.6967 -0.1129 0.081 Uiso 0.5 1 calc R . P H 2
H6C H 0.7164 0.7251 -0.0430 0.081 Uiso 0.5 1 calc R . P H 2
C21 C -0.1094(16) 0.674(3) -0.139(3) 0.102(18) Uiso 0.5 1 d D . P I 2
H21A H -0.1444 0.6324 -0.1672 0.153 Uiso 0.5 1 calc R . P I 2
H21B H -0.1352 0.6735 -0.0960 0.153 Uiso 0.5 1 calc R . P I 2
H21C H -0.1097 0.7395 -0.1558 0.153 Uiso 0.5 1 calc R . P I 2
C50 C -0.065(3) 0.691(3) -0.183(2) 0.087(16) Uiso 0.5 1 d D . P I 1
H50A H -0.0958 0.6472 -0.2116 0.131 Uiso 0.5 1 calc R . P I 1
H50B H -0.1076 0.7333 -0.1618 0.131 Uiso 0.5 1 calc R . P I 1
H50C H -0.0232 0.7305 -0.2079 0.131 Uiso 0.5 1 calc R . P I 1

loop_
_atom_site_aniso_label
_atom_site_aniso_U_11
_atom_site_aniso_U_22
_atom_site_aniso_U_33
_atom_site_aniso_U_23
_atom_site_aniso_U_13
_atom_site_aniso_U_12
I1 0.0469(6) 0.0424(7) 0.0601(8) 0.0038(7) -0.0021(6) 0.0130(6)
Ti1 0.0252(16) 0.0233(16) 0.0255(18) -0.0012(15) -0.0012(13) -0.0034(14)
Ti2 0.0226(16) 0.0258(17) 0.0168(18) -0.0003(13) -0.0021(13) -0.0022(13)
Ti3 0.0213(16) 0.0279(17) 0.029(2) -0.0001(14) 0.0026(14) 0.0000(13)
Ti4 0.0221(16) 0.0244(17) 0.0251(19) -0.0016(14) -0.0056(14) -0.0013(13)
Ti5 0.0235(16) 0.0232(16) 0.0166(18) -0.0032(13) 0.0008(13) 0.0013(12)
Ti6 0.0243(14) 0.0222(15) 0.0216(16) -0.0019(12) -0.0042(11) 0.0064(12)
Ti7 0.0240(16) 0.0253(16) 0.0186(18) -0.0013(14) -0.0020(13) 0.0016(13)
Ti8 0.0297(18) 0.0230(17) 0.0215(19) -0.0020(14) -0.0010(14) 0.0010(13)
Ti9 0.0244(16) 0.0275(17) 0.0206(19) -0.0028(13) 0.0046(14) 0.0035(13)
Ti10 0.0262(16) 0.0193(16) 0.0207(17) 0.0001(14) 0.0031(13) 0.0000(13)
Ti11 0.0288(17) 0.0234(17) 0.0188(19) -0.0004(14) 0.0010(14) 0.0006(13)
O1 0.023(6) 0.023(6) 0.008(6) -0.001(5) 0.008(5) -0.006(5)
O2 0.013(5) 0.013(5) 0.039(8) -0.003(5) -0.013(5) 0.002(4)
O3 0.039(6) 0.027(6) 0.008(5) -0.005(4) 0.004(4) -0.004(5)
O4 0.011(6) 0.055(8) 0.031(8) -0.012(6) 0.002(5) -0.002(5)
O5 0.022(6) 0.028(7) 0.033(8) 0.006(6) 0.011(6) -0.004(5)
O6 0.032(7) 0.027(7) 0.039(8) -0.003(6) 0.003(6) 0.000(5)
O7 0.047(7) 0.016(5) 0.029(6) 0.003(5) -0.002(5) -0.001(5)
O8 0.057(9) 0.027(7) 0.031(8) 0.012(6) -0.018(7) -0.008(6)
O9 0.025(6) 0.023(6) 0.015(7) -0.008(5) -0.003(5) 0.007(5)
O10 0.040(7) 0.011(5) 0.032(8) -0.008(5) -0.002(6) -0.001(5)
O11 0.029(7) 0.019(6) 0.022(7) 0.005(5) -0.010(5) 0.001(5)
O12 0.022(6) 0.027(6) 0.024(7) -0.003(5) 0.000(5) -0.009(5)
O13 0.032(6) 0.022(6) 0.031(7) -0.004(6) 0.002(5) 0.003(5)
O14 0.030(6) 0.022(6) 0.024(7) -0.001(5) -0.004(5) -0.008(5)
O15 0.022(6) 0.043(8) 0.028(7) -0.005(6) -0.009(6) 0.010(5)
O16 0.038(6) 0.027(7) 0.012(6) -0.014(5) 0.003(5) -0.001(5)
O17 0.032(3) 0.031(3) 0.032(3) 0.0003(12) -0.0001(12) 0.0017(12)
O18 0.039(8) 0.046(8) 0.033(8) -0.008(6) -0.003(6) -0.019(6)
O19 0.049(8) 0.022(7) 0.033(8) -0.001(6) 0.003(6) 0.000(5)
O20 0.019(5) 0.038(6) 0.018(6) 0.000(6) 0.002(4) 0.008(5)
O21 0.026(6) 0.025(6) 0.019(7) -0.002(5) -0.006(5) 0.002(5)
O22 0.017(6) 0.030(7) 0.027(7) 0.003(5) 0.012(5) 0.003(5)
O23 0.034(7) 0.027(6) 0.015(7) 0.000(5) 0.003(5) 0.004(5)
O24 0.027(6) 0.019(6) 0.035(8) -0.005(5) 0.012(6) -0.004(5)
O25 0.021(6) 0.024(6) 0.029(7) 0.002(5) 0.006(5) 0.009(5)
O26 0.033(7) 0.039(7) 0.022(7) -0.004(6) 0.010(6) 0.009(6)
O27 0.024(3) 0.023(3) 0.023(3) 0.0008(12) 0.0000(12) 0.0004(12)
O28 0.041(7) 0.019(6) 0.022(7) 0.000(5) -0.007(5) -0.012(5)
O29 0.024(6) 0.027(7) 0.031(8) 0.000(5) 0.000(6) -0.002(5)
O30 0.036(7) 0.027(7) 0.042(8) -0.001(6) 0.003(6) 0.018(5)
O31 0.029(3) 0.029(3) 0.029(3) -0.0001(12) 0.0014(12) 0.0002(12)

loop_
_atom_type_symbol
_atom_type_description
_atom_type_scat_dispersion_real
_atom_type_scat_dispersion_imag
_atom_type_scat_source
C C 0.0033 0.0016 'International Tables Vol C Tables 4.2.6.8 and 6.1.1.4'
H H 0.0000 0.0000 'International Tables Vol C Tables 4.2.6.8 and 6.1.1.4'
I I -0.4742 1.8119 'International Tables Vol C Tables 4.2.6.8 and 6.1.1.4'
Ni Ni 0.3393 1.1124 'International Tables Vol C Tables 4.2.6.8 and 6.1.1.4'
O O 0.0106 0.0060 'International Tables Vol C Tables 4.2.6.8 and 6.1.1.4'
Ti Ti 0.2776 0.4457 'International Tables Vol C Tables 4.2.6.8 and 6.1.1.4'

loop_
_geom_angle_atom_site_label_1
_geom_angle_atom_site_label_2
_geom_angle_atom_site_label_3
_geom_angle
I1 Ni1 Ti4 118.09(10)
I1 Ni1 Ti8 122.45(10)
I1 Ni1 Ti9 118.48(10)
Ti4 Ni1 Ti9 72.35(9)
Ti8 Ni1 Ti4 118.87(10)
Ti8 Ni1 Ti9 72.80(10)
O13 Ni1 I1 108.4(3)
O13 Ni1 Ti4 123.5(3)
O13 Ni1 Ti8 40.3(3)
O13 Ni1 Ti9 112.1(3)
O13 Ni1 O14 98.8(4)
O13 Ni1 O22 140.2(4)
O13 Ni1 O23 78.3(4)
O14 Ni1 I1 104.6(3)
O14 Ni1 Ti4 41.2(3)
O14 Ni1 Ti8 123.3(3)
O14 Ni1 Ti9 112.5(3)
O14 Ni1 O22 79.2(4)
O14 Ni1 O23 141.1(4)
O22 Ni1 I1 110.5(3)
O22 Ni1 Ti4 38.5(3)
O22 Ni1 Ti8 108.3(3)
O22 Ni1 Ti9 39.3(3)
O23 Ni1 I1 113.3(3)
O23 Ni1 Ti4 108.6(3)
O23 Ni1 Ti8 38.5(3)
O23 Ni1 Ti9 40.0(3)
O23 Ni1 O22 79.2(4)
Ti3 Ti1 Ti2 59.88(10)
Ti8 Ti1 Ti2 109.04(12)
Ti8 Ti1 Ti3 109.66(12)
O1 Ti1 Ti2 38.7(3)
O1 Ti1 Ti3 35.7(3)
O1 Ti1 Ti8 89.3(3)
O1 Ti1 O5 74.6(4)
O1 Ti1 O12 86.3(4)
O5 Ti1 Ti2 88.1(3)
O5 Ti1 Ti3 39.0(3)
O5 Ti1 Ti8 128.7(3)
O6 Ti1 Ti2 139.3(4)
O6 Ti1 Ti3 131.3(4)
O6 Ti1 Ti8 102.3(4)
O6 Ti1 O1 166.3(5)
O6 Ti1 O5 92.3(5)
O6 Ti1 O7 100.5(5)
O6 Ti1 O12 97.4(4)
O6 Ti1 O13 99.6(5)
O7 Ti1 Ti2 38.9(3)
O7 Ti1 Ti3 85.8(3)
O7 Ti1 Ti8 130.6(3)
O7 Ti1 O1 76.7(4)
O7 Ti1 O5 93.2(5)
O7 Ti1 O12 161.9(5)
O12 Ti1 Ti2 123.3(3)
O12 Ti1 Ti3 84.0(3)
O12 Ti1 Ti8 41.5(3)
O12 Ti1 O5 88.3(4)
O13 Ti1 Ti2 90.1(3)
O13 Ti1 Ti3 128.1(4)
O13 Ti1 Ti8 37.7(3)
O13 Ti1 O1 94.1(4)
O13 Ti1 O5 163.8(5)
O13 Ti1 O7 95.5(5)
O13 Ti1 O12 79.2(5)
Ti3 Ti2 Ti1 60.04(9)
Ti4 Ti2 Ti1 109.04(12)
Ti4 Ti2 Ti3 110.24(12)
O1 Ti2 Ti1 38.9(3)
O1 Ti2 Ti3 35.7(3)
O1 Ti2 Ti4 89.6(3)
O1 Ti2 O3 74.4(4)
O1 Ti2 O7 77.1(4)
O3 Ti2 Ti1 88.3(3)
O3 Ti2 Ti3 38.8(3)
O3 Ti2 Ti4 128.9(3)
O7 Ti2 Ti1 38.9(3)
O7 Ti2 Ti3 86.0(3)
O7 Ti2 Ti4 130.2(3)
O7 Ti2 O3 93.6(4)
O8 Ti2 Ti1 135.8(4)
O8 Ti2 Ti3 134.8(4)
O8 Ti2 Ti4 102.0(4)
O8 Ti2 O1 168.2(5)
O8 Ti2 O3 96.1(5)
O8 Ti2 O7 96.9(5)
O8 Ti2 O9 99.6(5)
O8 Ti2 O14 96.1(6)
O9 Ti2 Ti1 124.6(3)
O9 Ti2 Ti3 84.5(3)
O9 Ti2 Ti4 42.7(3)
O9 Ti2 O1 87.2(4)
O9 Ti2 O3 87.5(4)
O9 Ti2 O7 163.3(4)
O14 Ti2 Ti1 89.2(3)
O14 Ti2 Ti3 128.8(4)
O14 Ti2 Ti4 38.9(3)
O14 Ti2 O1 94.4(5)
O14 Ti2 O3 164.8(5)
O14 Ti2 O7 93.9(5)
O14 Ti2 O9 81.5(4)
Ti2 Ti3 Ti1 60.08(9)
Ti6 Ti3 Ti1 108.89(12)
Ti6 Ti3 Ti2 108.77(12)
O1 Ti3 Ti1 38.2(3)
O1 Ti3 Ti2 38.0(3)
O1 Ti3 Ti6 87.3(3)
O1 Ti3 O3 78.2(4)
O1 Ti3 O5 78.8(4)
O1 Ti3 O10 86.3(4)
O1 Ti3 O11 88.2(4)
O3 Ti3 Ti1 89.5(3)
O3 Ti3 Ti2 40.3(3)
O3 Ti3 Ti6 127.8(3)
O3 Ti3 O5 97.5(5)
O3 Ti3 O10 89.5(4)
O3 Ti3 O11 161.7(5)
O4 Ti3 Ti1 141.6(4)
O4 Ti3 Ti2 136.9(4)
O4 Ti3 Ti6 97.0(4)
O4 Ti3 O1 174.7(5)
O4 Ti3 O3 96.7(5)
O4 Ti3 O5 100.8(5)
O4 Ti3 O10 94.9(5)
O4 Ti3 O11 97.2(5)
O5 Ti3 Ti1 40.8(3)
O5 Ti3 Ti2 89.6(3)
O5 Ti3 Ti6 128.6(4)
O5 Ti3 O10 161.9(5)
O5 Ti3 O11 91.6(5)
O10 Ti3 Ti1 123.1(3)
O10 Ti3 Ti2 84.9(3)
O10 Ti3 Ti6 39.3(3)
O10 Ti3 O11 77.5(4)
O11 Ti3 Ti1 87.1(3)
O11 Ti3 Ti2 124.5(3)
O11 Ti3 Ti6 38.2(3)
Ni1 Ti4 Ti2 72.67(10)
Ni1 Ti4 Ti5 118.89(11)
Ti5 Ti4 Ti2 73.57(10)
O9 Ti4 Ni1 109.2(3)
O9 Ti4 Ti2 40.9(3)
O9 Ti4 Ti5 38.1(3)
O14 Ti4 Ni1 43.6(3)
O14 Ti4 Ti2 36.6(3)
O14 Ti4 Ti5 108.0(3)
O14 Ti4 O9 77.5(4)
O14 Ti4 O21 141.2(5)
O15 Ti4 Ni1 122.0(4)
O15 Ti4 Ti2 114.8(4)
O15 Ti4 Ti5 118.1(4)
O15 Ti4 O9 108.4(5)
O15 Ti4 O14 107.6(5)
O15 Ti4 O21 108.2(5)
O15 Ti4 O22 109.4(5)
O21 Ti4 Ni1 121.9(3)
O21 Ti4 Ti2 112.2(3)
O21 Ti4 Ti5 39.9(3)
O21 Ti4 O9 77.5(4)
O22 Ti4 Ni1 45.0(3)
O22 Ti4 Ti2 116.2(3)
O22 Ti4 Ti5 120.7(3)
O22 Ti4 O9 142.1(4)
O22 Ti4 O14 88.0(5)
O22 Ti4 O21 93.9(5)
Ti4 Ti5 Ti10 73.63(10)
Ti6 Ti5 Ti4 118.39(12)
Ti6 Ti5 Ti10 73.46(10)
O9 Ti5 Ti4 42.3(3)
O9 Ti5 Ti6 120.6(3)
O9 Ti5 Ti10 114.7(3)
O9 Ti5 O10 93.4(5)
O9 Ti5 O20 142.1(5)
O9 Ti5 O21 81.9(4)
O10 Ti5 Ti4 119.7(3)
O10 Ti5 Ti6 40.8(4)
O10 Ti5 Ti10 112.7(4)
O10 Ti5 O20 79.9(5)
O10 Ti5 O21 139.2(4)
O16 Ti5 Ti4 120.6(4)
O16 Ti5 Ti6 120.1(4)
O16 Ti5 Ti10 114.1(4)
O16 Ti5 O9 109.4(5)
O16 Ti5 O10 110.7(5)
O16 Ti5 O20 107.8(5)
O16 Ti5 O21 109.0(5)
O20 Ti5 Ti4 109.9(3)
O20 Ti5 Ti6 39.6(3)
O20 Ti5 Ti10 40.2(3)
O21 Ti5 Ti4 40.0(3)
O21 Ti5 Ti6 108.7(3)
O21 Ti5 Ti10 39.3(3)
O21 Ti5 O20 79.6(4)
Ti5 Ti6 Ti3 73.51(10)
Ti7 Ti6 Ti3 73.50(11)
Ti7 Ti6 Ti5 119.15(12)
O10 Ti6 Ti3 40.2(3)
O10 Ti6 Ti5 38.4(3)
O10 Ti6 Ti7 109.1(3)
O11 Ti6 Ti3 40.0(3)
O11 Ti6 Ti5 109.8(3)
O11 Ti6 Ti7 39.7(3)
O11 Ti6 O10 80.1(4)
O17 Ti6 Ti3 113.0(4)
O17 Ti6 Ti5 121.7(3)
O17 Ti6 Ti7 117.9(3)
O17 Ti6 O10 110.2(5)
O17 Ti6 O11 105.9(5)
O17 Ti6 O20 110.9(5)
O17 Ti6 O25 109.0(5)
O20 Ti6 Ti3 113.9(3)
O20 Ti6 Ti5 41.6(3)
O20 Ti6 Ti7 122.1(3)
O20 Ti6 O10 79.5(4)
O20 Ti6 O11 142.2(5)
O25 Ti6 Ti3 113.6(3)
O25 Ti6 Ti5 121.0(3)
O25 Ti6 Ti7 41.5(3)
O25 Ti6 O10 139.7(4)
O25 Ti6 O11 80.7(5)
O25 Ti6 O20 95.0(5)
Ti6 Ti7 Ti8 118.81(12)
Ti6 Ti7 Ti11 74.02(11)
Ti8 Ti7 Ti11 73.28(10)
O11 Ti7 Ti6 40.2(3)
O11 Ti7 Ti8 121.5(3)
O11 Ti7 Ti11 113.0(3)
O11 Ti7 O24 140.8(5)
O11 Ti7 O25 78.2(4)
O12 Ti7 Ti6 120.9(4)
O12 Ti7 Ti8 41.5(3)
O12 Ti7 Ti11 113.5(3)
O12 Ti7 O11 95.5(5)
O12 Ti7 O24 80.8(5)
O12 Ti7 O25 140.3(4)
O18 Ti7 Ti6 119.3(4)
O18 Ti7 Ti8 120.9(4)
O18 Ti7 Ti11 113.8(4)
O18 Ti7 O11 109.2(5)
O18 Ti7 O12 110.3(5)
O18 Ti7 O24 108.6(5)
O18 Ti7 O25 108.7(5)
O24 Ti7 Ti6 109.6(3)
O24 Ti7 Ti8 39.8(3)
O24 Ti7 Ti11 39.5(3)
O24 Ti7 O25 80.3(4)
O25 Ti7 Ti6 38.5(3)
O25 Ti7 Ti8 109.5(3)
O25 Ti7 Ti11 40.9(3)
Ni1 Ti8 Ti1 72.34(9)
Ni1 Ti8 Ti7 119.04(12)
Ti7 Ti8 Ti1 73.93(10)
O12 Ti8 Ni1 109.2(3)
O12 Ti8 Ti1 41.5(3)
O12 Ti8 Ti7 37.6(3)
O13 Ti8 Ni1 43.0(3)
O13 Ti8 Ti1 36.6(3)
O13 Ti8 Ti7 108.3(3)
O13 Ti8 O12 78.1(5)
O13 Ti8 O24 141.5(5)
O19 Ti8 Ni1 123.5(4)
O19 Ti8 Ti1 115.2(4)
O19 Ti8 Ti7 116.5(4)
O19 Ti8 O12 107.9(5)
O19 Ti8 O13 109.0(5)
O19 Ti8 O23 110.6(5)
O19 Ti8 O24 106.1(5)
O23 Ti8 Ni1 43.5(3)
O23 Ti8 Ti1 114.6(4)
O23 Ti8 Ti7 121.5(3)
O23 Ti8 O12 141.3(4)
O23 Ti8 O13 85.9(5)
O23 Ti8 O24 96.2(5)
O24 Ti8 Ni1 122.9(3)
O24 Ti8 Ti1 112.3(3)
O24 Ti8 Ti7 39.5(3)
O24 Ti8 O12 76.6(4)
Ni1 Ti9 Ti10 110.55(11)
Ni1 Ti9 Ti11 110.29(12)
Ti11 Ti9 Ti10 59.66(9)
O2 Ti9 Ni1 89.2(3)
O2 Ti9 Ti10 37.7(3)
O2 Ti9 Ti11 38.0(3)
O2 Ti9 O29 76.2(4)
O22 Ti9 Ni1 43.5(3)
O22 Ti9 Ti10 84.9(3)
O22 Ti9 Ti11 126.4(3)
O22 Ti9 O2 89.2(4)
O22 Ti9 O23 85.6(5)
O22 Ti9 O29 89.8(5)
O22 Ti9 O31 164.7(5)
O23 Ti9 Ni1 42.1(3)
O23 Ti9 Ti10 125.8(3)
O23 Ti9 Ti11 85.1(3)
O23 Ti9 O2 88.9(4)
O23 Ti9 O29 164.5(5)
O23 Ti9 O31 90.4(4)
O29 Ti9 Ni1 131.7(3)
O29 Ti9 Ti10 38.9(3)
O29 Ti9 Ti11 85.7(3)
O30 Ti9 Ni1 101.4(4)
O30 Ti9 Ti10 135.3(4)
O30 Ti9 Ti11 135.1(4)
O30 Ti9 O2 169.4(5)
O30 Ti9 O22 98.5(5)
O30 Ti9 O23 98.9(5)
O30 Ti9 O29 96.5(5)
O30 Ti9 O31 96.8(5)
O31 Ti9 Ni1 130.9(3)
O31 Ti9 Ti10 85.5(3)
O31 Ti9 Ti11 38.4(3)
O31 Ti9 O2 76.0(4)
O31 Ti9 O29 90.2(4)
Ti5 Ti10 Ti9 107.89(11)
Ti5 Ti10 Ti11 109.72(12)
Ti11 Ti10 Ti9 60.09(9)
O2 Ti10 Ti5 86.7(3)
O2 Ti10 Ti9 39.0(3)
O2 Ti10 Ti11 37.9(3)
O2 Ti10 O20 87.1(5)
O2 Ti10 O27 77.2(4)
O2 Ti10 O29 78.4(4)
O20 Ti10 Ti5 40.4(3)
O20 Ti10 Ti9 124.5(4)
O20 Ti10 Ti11 86.6(3)
O20 Ti10 O27 89.8(4)
O20 Ti10 O29 163.4(5)
O21 Ti10 Ti5 39.1(3)
O21 Ti10 Ti9 84.9(3)
O21 Ti10 Ti11 124.4(3)
O21 Ti10 O2 87.4(4)
O21 Ti10 O20 79.4(4)
O21 Ti10 O27 161.8(5)
O21 Ti10 O29 91.9(4)
O27 Ti10 Ti5 128.7(3)
O27 Ti10 Ti9 89.2(3)
O27 Ti10 Ti11 39.3(3)
O28 Ti10 Ti5 98.6(4)
O28 Ti10 Ti9 137.5(4)
O28 Ti10 Ti11 138.9(4)
O28 Ti10 O2 174.7(5)
O28 Ti10 O20 97.2(5)
O28 Ti10 O21 96.4(4)
O28 Ti10 O27 99.6(5)
O28 Ti10 O29 97.8(5)
O29 Ti10 Ti5 129.5(3)
O29 Ti10 Ti9 39.8(3)
O29 Ti10 Ti11 86.8(3)
O29 Ti10 O27 94.6(4)
Ti7 Ti11 Ti9 107.84(12)
Ti7 Ti11 Ti10 108.65(12)
Ti10 Ti11 Ti9 60.25(9)
O2 Ti11 Ti7 86.1(3)
O2 Ti11 Ti9 39.1(3)
O2 Ti11 Ti10 37.8(3)
O2 Ti11 O24 87.8(4)
O2 Ti11 O25 84.7(4)
O2 Ti11 O27 77.0(4)
O2 Ti11 O31 77.8(5)
O24 Ti11 Ti7 38.2(3)
O24 Ti11 Ti9 86.1(3)
O24 Ti11 Ti10 124.3(3)
O24 Ti11 O25 78.3(4)
O24 Ti11 O27 160.8(5)
O24 Ti11 O31 93.3(5)
O25 Ti11 Ti7 40.1(3)
O25 Ti11 Ti9 122.4(3)
O25 Ti11 Ti10 84.2(3)
O26 Ti11 Ti7 99.1(4)
O26 Ti11 Ti9 140.8(4)
O26 Ti11 Ti10 135.6(4)
O26 Ti11 O2 173.3(5)
O26 Ti11 O24 98.9(5)
O26 Ti11 O25 96.6(5)
O26 Ti11 O27 96.4(5)
O26 Ti11 O31 101.7(5)
O27 Ti11 Ti7 127.5(3)
O27 Ti11 Ti9 89.3(3)
O27 Ti11 Ti10 39.3(3)
O27 Ti11 O25 88.5(4)
O31 Ti11 Ti7 129.8(3)
O31 Ti11 Ti9 39.1(3)
O31 Ti11 Ti10 86.5(3)
O31 Ti11 O25 160.9(5)
O31 Ti11 O27 94.8(4)
Ti2 O1 Ti1 102.4(4)
Ti3 O1 Ti1 106.1(5)
Ti3 O1 Ti2 106.3(5)
Ti10 O2 Ti9 103.3(4)
Ti10 O2 Ti11 104.2(5)
Ti11 O2 Ti9 102.8(5)
Ti3 O3 Ti2 100.9(5)
C0AA O3 Ti2 134.7(10)
C0AA O3 Ti3 124.2(10)
C2AA O4 Ti3 163.7(12)
Ti3 O5 Ti1 100.2(5)
C4AA O5 Ti1 127.9(10)
C4AA O5 Ti3 130.5(10)
C3AA O6 Ti1 145.7(10)
Ti2 O7 Ti1 102.2(5)
C13 O7 Ti1 130.8(9)
C13 O7 Ti2 126.9(9)
C16 O8 Ti2 146.0(12)
Ti2 O9 Ti4 96.4(4)
Ti5 O9 Ti2 137.5(5)
Ti5 O9 Ti4 99.6(5)
Ti5 O10 Ti3 136.5(6)
Ti5 O10 Ti6 100.8(5)
Ti6 O10 Ti3 100.5(5)
Ti6 O11 Ti3 101.8(5)
Ti7 O11 Ti3 133.0(5)
Ti7 O11 Ti6 100.2(5)
Ti1 O12 Ti8 97.0(5)
Ti7 O12 Ti1 137.7(6)
Ti7 O12 Ti8 100.9(5)
Ti1 O13 Ni1 129.4(6)
Ti1 O13 Ti8 105.6(5)
Ti8 O13 Ni1 96.6(5)
Ti2 O14 Ni1 130.0(5)
Ti2 O14 Ti4 104.5(5)
Ti4 O14 Ni1 95.2(5)
C31 O15 Ti4 147.7(14)
C19 O16 Ti5 153.8(10)
C22 O17 Ti6 146.6(10)
C25 O18 Ti7 147.2(12)
C28 O19 Ti8 148.6(13)
Ti6 O20 Ti5 98.9(5)
Ti6 O20 Ti10 134.0(6)
Ti10 O20 Ti5 99.4(4)
Ti4 O21 Ti10 134.4(6)
Ti5 O21 Ti4 100.1(5)
Ti5 O21 Ti10 101.6(5)
Ti4 O22 Ni1 96.5(5)
Ti4 O22 Ti9 137.9(6)
Ti9 O22 Ni1 97.2(5)
Ti8 O23 Ni1 97.9(5)
Ti8 O23 Ti9 136.5(6)
Ti9 O23 Ni1 98.0(5)
Ti7 O24 Ti8 100.7(5)
Ti7 O24 Ti11 102.3(5)
Ti8 O24 Ti11 132.9(6)
Ti6 O25 Ti7 100.0(5)
Ti6 O25 Ti11 136.8(6)
Ti7 O25 Ti11 99.0(5)
C40 O26 Ti11 155.8(13)
Ti10 O27 Ti11 101.4(5)
C37 O27 Ti10 132.3(11)
C37 O27 Ti11 125.6(10)
C34 O28 Ti10 165.7(11)
Ti10 O29 Ti9 101.3(5)
C43 O29 Ti9 134.3(9)
C43 O29 Ti10 123.5(9)
C46 O30 Ti9 152.8(11)
Ti11 O31 Ti9 102.5(5)
C49 O31 Ti9 129.0(9)
C49 O31 Ti11 126.4(9)
O6 C3AA H3AA 105.6
O6 C3AA C11 112.9(14)
O6 C3AA C12 113.4(13)
C11 C3AA H3AA 105.6
C11 C3AA C12 112.7(15)
C12 C3AA H3AA 105.6
H32A C32 H32B 109.5
H32A C32 H32C 109.5
H32B C32 H32C 109.5
C31 C32 H32A 109.5
C31 C32 H32B 109.5
C31 C32 H32C 109.5
O15 C31 C32 109(2)
O15 C31 H31 104.5
O15 C31 H31A 97.8
O15 C31 C7 107(2)
O15 C31 C10 124(2)
C32 C31 H31 104.5
C32 C31 H31A 97.8
C7 C31 C32 125(4)
C7 C31 H31 104.5
C10 C31 C32 121(2)
C10 C31 H31A 97.8
C3AA C11 H11A 109.5
C3AA C11 H11B 109.5
C3AA C11 H11C 109.5
H11A C11 H11B 109.5
H11A C11 H11C 109.5
H11B C11 H11C 109.5
C3AA C12 H12A 109.5
C3AA C12 H12B 109.5
C3AA C12 H12C 109.5
H12A C12 H12B 109.5
H12A C12 H12C 109.5
H12B C12 H12C 109.5
H1AA C1AA H1AB 109.5
H1AA C1AA H1AC 109.5
H1AB C1AA H1AC 109.5
C0AA C1AA H1AA 109.5
C0AA C1AA H1AB 109.5
C0AA C1AA H1AC 109.5
O7 C13 H13 108.6
O7 C13 C14 111.7(12)
O7 C13 C15 103.5(12)
C14 C13 H13 108.6
C14 C13 C15 115.7(14)
C15 C13 H13 108.6
C13 C14 H14A 109.5
C13 C14 H14B 109.5
C13 C14 H14C 109.5
H14A C14 H14B 109.5
H14A C14 H14C 109.5
H14B C14 H14C 109.5
C13 C15 H15A 109.5
C13 C15 H15B 109.5
C13 C15 H15C 109.5
H15A C15 H15B 109.5
H15A C15 H15C 109.5
H15B C15 H15C 109.5
O8 C16 H16 107.5
O8 C16 C18 109.3(14)
O8 C16 C17 115.1(14)
C18 C16 H16 107.5
C18 C16 C17 109.6(16)
C17 C16 H16 107.5
C16 C18 H18A 109.5
C16 C18 H18B 109.5
C16 C18 H18C 109.5
H18A C18 H18B 109.5
H18A C18 H18C 109.5
H18B C18 H18C 109.5
C16 C17 H17A 109.5
C16 C17 H17B 109.5
C16 C17 H17C 109.5
H17A C17 H17B 109.5
H17A C17 H17C 109.5
H17B C17 H17C 109.5
O3 C0AA H0AA 109.7
O3 C0AA C2 101.4(15)
C1AA C0AA O3 109.9(15)
C1AA C0AA H0AA 109.7
C1AA C0AA C2 116.1(17)
C2 C0AA H0AA 109.7
C0AA C2 H2A 109.5
C0AA C2 H2B 109.5
C0AA C2 H2C 109.5
H2A C2 H2B 109.5
H2A C2 H2C 109.5
H2B C2 H2C 109.5
O4 C2AA H2AA 106.5
O4 C2AA C5AA 115(2)
O4 C2AA C5 110.1(19)
C5AA C2AA H2AA 106.5
C5AA C2AA C5 112(2)
C5 C2AA H2AA 106.5
C2AA C5AA H5AA 109.5
C2AA C5AA H5AB 109.5
C2AA C5AA H5AC 109.5
H5AA C5AA H5AB 109.5
H5AA C5AA H5AC 109.5
H5AB C5AA H5AC 109.5
C2AA C5 H5A 109.5
C2AA C5 H5B 109.5
C2AA C5 H5C 109.5
H5A C5 H5B 109.5
H5A C5 H5C 109.5
H5B C5 H5C 109.5
O5 C4AA H4AA 104.6
O5 C4AA C8 109.0(14)
O5 C4AA C9 113.2(16)
C8 C4AA H4AA 104.6
C9 C4AA H4AA 104.6
C9 C4AA C8 119.3(16)
C4AA C8 H8A 109.5
C4AA C8 H8B 109.5
C4AA C8 H8C 109.5
H8A C8 H8B 109.5
H8A C8 H8C 109.5
H8B C8 H8C 109.5
C4AA C9 H9A 109.5
C4AA C9 H9B 109.5
C4AA C9 H9C 109.5
H9A C9 H9B 109.5
H9A C9 H9C 109.5
H9B C9 H9C 109.5
O19 C28 H28 101.1
O19 C28 C30 113.9(19)
O19 C28 C29 113(2)
C30 C28 H28 101.1
C29 C28 H28 101.1
C29 C28 C30 123(2)
C28 C30 H30A 109.5
C28 C30 H30B 109.5
C28 C30 H30C 109.5
H30A C30 H30B 109.5
H30A C30 H30C 109.5
H30B C30 H30C 109.5
C28 C29 H29A 109.5
C28 C29 H29B 109.5
C28 C29 H29C 109.5
H29A C29 H29B 109.5
H29A C29 H29C 109.5
H29B C29 H29C 109.5
O16 C19 H19 106.5
O16 C19 C6AA 106.2(15)
O16 C19 C20 109.4(16)
C6AA C19 H19 106.5
C20 C19 H19 106.5
C20 C19 C6AA 120.8(18)
C19 C6AA H6AA 109.5
C19 C6AA H6AB 109.5
C19 C6AA H6AC 109.5
H6AA C6AA H6AB 109.5
H6AA C6AA H6AC 109.5
H6AB C6AA H6AC 109.5
C19 C20 H20A 109.5
C19 C20 H20B 109.5
C19 C20 H20C 109.5
H20A C20 H20B 109.5
H20A C20 H20C 109.5
H20B C20 H20C 109.5
O17 C22 H22 109.2
O17 C22 C24 110.2(16)
C24 C22 H22 109.2
C23 C22 O17 109.2(19)
C23 C22 H22 109.2
C23 C22 C24 110(2)
C22 C24 H24A 109.5
C22 C24 H24B 109.5
C22 C24 H24C 109.5
H24A C24 H24B 109.5
H24A C24 H24C 109.5
H24B C24 H24C 109.5
C22 C23 H23A 109.5
C22 C23 H23B 109.5
C22 C23 H23C 109.5
H23A C23 H23B 109.5
H23A C23 H23C 109.5
H23B C23 H23C 109.5
O18 C25 H25A 95.6
O18 C25 H25 110.5
O18 C25 C27 111.4(16)
O18 C25 C21 105.5(19)
O18 C25 C50 110(3)
C27 C25 H25A 95.6
C27 C25 H25 110.5
C21 C25 H25A 95.6
C21 C25 C27 140(3)
C50 C25 H25 110.5
C50 C25 C27 104(3)
C25 C27 H27A 109.5
C25 C27 H27B 109.5
C25 C27 H27C 109.5
H27A C27 H27B 109.5
H27A C27 H27C 109.5
H27B C27 H27C 109.5
O26 C40 H40 110.6
O26 C40 C41 110.9(18)
O26 C40 C42 109(2)
C41 C40 H40 110.6
C42 C40 H40 110.6
C42 C40 C41 105(2)
C40 C41 H41A 109.5
C40 C41 H41B 109.5
C40 C41 H41C 109.5
H41A C41 H41B 109.5
H41A C41 H41C 109.5
H41B C41 H41C 109.5
C40 C42 H42A 109.5
C40 C42 H42B 109.5
C40 C42 H42C 109.5
H42A C42 H42B 109.5
H42A C42 H42C 109.5
H42B C42 H42C 109.5
O31 C49 H49 104.7
O31 C49 C7AA 109.7(12)
C51 C49 O31 113.9(15)
C51 C49 H49 104.7
C51 C49 C7AA 117.8(15)
C7AA C49 H49 104.7
C49 C51 H51A 109.5
C49 C51 H51B 109.5
C49 C51 H51C 109.5
H51A C51 H51B 109.5
H51A C51 H51C 109.5
H51B C51 H51C 109.5
C49 C7AA H7AA 109.5
C49 C7AA H7AB 109.5
C49 C7AA H7AC 109.5
H7AA C7AA H7AB 109.5
H7AA C7AA H7AC 109.5
H7AB C7AA H7AC 109.5
O30 C46 H46 90.8
O30 C46 H46A 106.4
O30 C46 C48 111.4(15)
O30 C46 C6 110.4(19)
C48 C46 H46 90.8
C48 C46 H46A 106.4
C48 C46 C6 115(2)
C1 C46 O30 121(2)
C1 C46 H46 90.8
C1 C46 C48 128(2)
C6 C46 H46A 106.4
C46 C48 H48A 109.5
C46 C48 H48B 109.5
C46 C48 H48C 109.5
H48A C48 H48B 109.5
H48A C48 H48C 109.5
H48B C48 H48C 109.5
O29 C43 H43 109.3
O29 C43 C45 108.6(14)
O29 C43 C44 107.6(14)
C45 C43 H43 109.3
C45 C43 C44 112.7(15)
C44 C43 H43 109.3
C43 C45 H45A 109.5
C43 C45 H45B 109.5
C43 C45 H45C 109.5
H45A C45 H45B 109.5
H45A C45 H45C 109.5
H45B C45 H45C 109.5
C43 C44 H44A 109.5
C43 C44 H44B 109.5
C43 C44 H44C 109.5
H44A C44 H44B 109.5
H44A C44 H44C 109.5
H44B C44 H44C 109.5
O28 C34 H34 109.0
O28 C34 C36 114.9(16)
O28 C34 C35 106.1(14)
C36 C34 H34 109.0
C36 C34 C35 108.6(16)
C35 C34 H34 109.0
C34 C36 H36A 109.5
C34 C36 H36B 109.5
C34 C36 H36C 109.5
H36A C36 H36B 109.5
H36A C36 H36C 109.5
H36B C36 H36C 109.5
C34 C35 H35A 109.5
C34 C35 H35B 109.5
C34 C35 H35C 109.5
H35A C35 H35B 109.5
H35A C35 H35C 109.5
H35B C35 H35C 109.5
O27 C37 H37 106.9
O27 C37 C38 108.9(15)
O27 C37 C39 111.2(14)
C38 C37 H37 106.9
C39 C37 H37 106.9
C39 C37 C38 115.7(17)
C37 C38 H38A 109.5
C37 C38 H38B 109.5
C37 C38 H38C 109.5
H38A C38 H38B 109.5
H38A C38 H38C 109.5
H38B C38 H38C 109.5
C37 C39 H39A 109.5
C37 C39 H39B 109.5
C37 C39 H39C 109.5
H39A C39 H39B 109.5
H39A C39 H39C 109.5
H39B C39 H39C 109.5
C31 C7 H7A 109.5
C31 C7 H7B 109.5
C31 C7 H7C 109.5
H7A C7 H7B 109.5
H7A C7 H7C 109.5
H7B C7 H7C 109.5
C31 C10 H10A 109.5
C31 C10 H10B 109.5
C31 C10 H10C 109.5
H10A C10 H10B 109.5
H10A C10 H10C 109.5
H10B C10 H10C 109.5
C46 C1 H1A 109.5
C46 C1 H1B 109.5
C46 C1 H1C 109.5
H1A C1 H1B 109.5
H1A C1 H1C 109.5
H1B C1 H1C 109.5
C46 C6 H6A 109.5
C46 C6 H6B 109.5
C46 C6 H6C 109.5
H6A C6 H6B 109.5
H6A C6 H6C 109.5
H6B C6 H6C 109.5
C25 C21 H21A 109.5
C25 C21 H21B 109.5
C25 C21 H21C 109.5
H21A C21 H21B 109.5
H21A C21 H21C 109.5
H21B C21 H21C 109.5
C25 C50 H50A 109.5
C25 C50 H50B 109.5
C25 C50 H50C 109.5
H50A C50 H50B 109.5
H50A C50 H50C 109.5
H50B C50 H50C 109.5

loop_
_geom_bond_atom_site_label_1
_geom_bond_atom_site_label_2
_geom_bond_distance
I1 Ni1 2.574(2)
Ni1 Ti4 2.953(4)
Ni1 Ti8 2.944(4)
Ni1 Ti9 3.027(4)
Ni1 O13 2.023(10)
Ni1 O14 2.045(11)
Ni1 O22 2.102(11)
Ni1 O23 2.048(11)
Ti1 Ti2 3.112(4)
Ti1 Ti3 3.110(4)
Ti1 Ti8 3.018(4)
Ti1 O1 2.002(10)
Ti1 O5 2.063(11)
Ti1 O6 1.825(10)
Ti1 O7 2.001(10)
Ti1 O12 2.014(11)
Ti1 O13 1.869(11)
Ti2 Ti3 3.106(4)
Ti2 Ti4 3.011(4)
Ti2 O1 1.991(10)
Ti2 O3 2.046(11)
Ti2 O7 1.997(11)
Ti2 O8 1.776(12)
Ti2 O9 1.985(10)
Ti2 O14 1.853(12)
Ti3 Ti6 3.070(4)
Ti3 O1 1.890(10)
Ti3 O3 1.982(11)
Ti3 O4 1.810(11)
Ti3 O5 1.990(11)
Ti3 O10 2.014(11)
Ti3 O11 2.015(11)
Ti4 Ti5 3.005(4)
Ti4 O9 2.053(11)
Ti4 O14 1.954(10)
Ti4 O15 1.750(10)
Ti4 O21 1.962(10)
Ti4 O22 1.852(11)
Ti5 Ti6 2.975(4)
Ti5 Ti10 3.042(4)
Ti5 O9 1.879(10)
Ti5 O10 1.880(11)
Ti5 O16 1.755(10)
Ti5 O20 1.997(10)
Ti5 O21 1.957(11)
Ti6 Ti7 2.959(4)
Ti6 O10 1.979(12)
Ti6 O11 1.939(10)
Ti6 O17 1.748(10)
Ti6 O20 1.918(10)
Ti6 O25 1.870(11)
Ti7 Ti8 2.989(4)
Ti7 Ti11 3.052(4)
Ti7 O11 1.919(11)
Ti7 O12 1.859(11)
Ti7 O18 1.786(11)
Ti7 O24 1.934(11)
Ti7 O25 1.991(11)
Ti8 O12 2.015(11)
Ti8 O13 1.918(11)
Ti8 O19 1.739(11)
Ti8 O23 1.852(11)
Ti8 O24 1.947(11)
Ti9 Ti10 3.133(4)
Ti9 Ti11 3.128(4)
Ti9 O2 2.025(10)
Ti9 O22 1.932(11)
Ti9 O23 1.964(11)
Ti9 O29 2.047(11)
Ti9 O30 1.767(11)
Ti9 O31 2.021(11)
Ti10 Ti11 3.115(4)
Ti10 O2 1.970(10)
Ti10 O20 1.991(10)
Ti10 O21 1.968(11)
Ti10 O27 2.011(10)
Ti10 O28 1.785(10)
Ti10 O29 2.005(11)
Ti11 O2 1.976(11)
Ti11 O24 1.986(10)
Ti11 O25 2.022(11)
Ti11 O26 1.791(12)
Ti11 O27 2.013(11)
Ti11 O31 1.989(11)
O3 C0AA 1.47(2)
O4 C2AA 1.39(3)
O5 C4AA 1.451(19)
O6 C3AA 1.388(17)
O7 C13 1.483(18)
O8 C16 1.359(17)
O15 C31 1.360(18)
O16 C19 1.45(2)
O17 C22 1.48(2)
O18 C25 1.39(2)
O19 C28 1.41(3)
O26 C40 1.39(2)
O27 C37 1.41(2)
O28 C34 1.368(19)
O29 C43 1.438(18)
O30 C46 1.404(19)
O31 C49 1.494(19)
C3AA H3AA 1.0000
C3AA C11 1.485(16)
C3AA C12 1.500(16)
C32 H32A 0.9800
C32 H32B 0.9800
C32 H32C 0.9800
C32 C31 1.505(19)
C31 H31 1.0000
C31 H31A 1.0000
C31 C7 1.50(2)
C31 C10 1.39(2)
C11 H11A 0.9800
C11 H11B 0.9800
C11 H11C 0.9800
C12 H12A 0.9800
C12 H12B 0.9800
C12 H12C 0.9800
C1AA H1AA 0.9800
C1AA H1AB 0.9800
C1AA H1AC 0.9800
C1AA C0AA 1.45(2)
C13 H13 1.0000
C13 C14 1.51(2)
C13 C15 1.53(2)
C14 H14A 0.9800
C14 H14B 0.9800
C14 H14C 0.9800
C15 H15A 0.9800
C15 H15B 0.9800
C15 H15C 0.9800
C16 H16 1.0000
C16 C18 1.50(2)
C16 C17 1.52(3)
C18 H18A 0.9800
C18 H18B 0.9800
C18 H18C 0.9800
C17 H17A 0.9800
C17 H17B 0.9800
C17 H17C 0.9800
C0AA H0AA 1.0000
C0AA C2 1.52(2)
C2 H2A 0.9800
C2 H2B 0.9800
C2 H2C 0.9800
C2AA H2AA 1.0000
C2AA C5AA 1.437(19)
C2AA C5 1.553(19)
C5AA H5AA 0.9800
C5AA H5AB 0.9800
C5AA H5AC 0.9800
C5 H5A 0.9800
C5 H5B 0.9800
C5 H5C 0.9800
C4AA H4AA 1.0000
C4AA C8 1.63(3)
C4AA C9 1.54(3)
C8 H8A 0.9800
C8 H8B 0.9800
C8 H8C 0.9800
C9 H9A 0.9800
C9 H9B 0.9800
C9 H9C 0.9800
C28 H28 1.0000
C28 C30 1.49(3)
C28 C29 1.470(19)
C30 H30A 0.9800
C30 H30B 0.9800
C30 H30C 0.9800
C29 H29A 0.9800
C29 H29B 0.9800
C29 H29C 0.9800
C19 H19 1.0000
C19 C6AA 1.529(18)
C19 C20 1.497(18)
C6AA H6AA 0.9800
C6AA H6AB 0.9800
C6AA H6AC 0.9800
C20 H20A 0.9800
C20 H20B 0.9800
C20 H20C 0.9800
C22 H22 1.0000
C22 C24 1.481(18)
C22 C23 1.44(3)
C24 H24A 0.9800
C24 H24B 0.9800
C24 H24C 0.9800
C23 H23A 0.9800
C23 H23B 0.9800
C23 H23C 0.9800
C25 H25A 1.0000
C25 H25 1.0000
C25 C27 1.57(3)
C25 C21 1.49(2)
C25 C50 1.43(2)
C27 H27A 0.9800
C27 H27B 0.9800
C27 H27C 0.9800
C40 H40 1.0000
C40 C41 1.54(3)
C40 C42 1.43(2)
C41 H41A 0.9800
C41 H41B 0.9800
C41 H41C 0.9800
C42 H42A 0.9800
C42 H42B 0.9800
C42 H42C 0.9800
C49 H49 1.0000
C49 C51 1.48(2)
C49 C7AA 1.53(2)
C51 H51A 0.9800
C51 H51B 0.9800
C51 H51C 0.9800
C7AA H7AA 0.9800
C7AA H7AB 0.9800
C7AA H7AC 0.9800
C46 H46 1.0000
C46 H46A 1.0000
C46 C48 1.47(2)
C46 C1 1.38(2)
C46 C6 1.47(2)
C48 H48A 0.9800
C48 H48B 0.9800
C48 H48C 0.9800
C43 H43 1.0000
C43 C45 1.45(2)
C43 C44 1.51(2)
C45 H45A 0.9800
C45 H45B 0.9800
C45 H45C 0.9800
C44 H44A 0.9800
C44 H44B 0.9800
C44 H44C 0.9800
C34 H34 1.0000
C34 C36 1.41(2)
C34 C35 1.57(2)
C36 H36A 0.9800
C36 H36B 0.9800
C36 H36C 0.9800
C35 H35A 0.9800
C35 H35B 0.9800
C35 H35C 0.9800
C37 H37 1.0000
C37 C38 1.61(3)
C37 C39 1.56(2)
C38 H38A 0.9800
C38 H38B 0.9800
C38 H38C 0.9800
C39 H39A 0.9800
C39 H39B 0.9800
C39 H39C 0.9800
C7 H7A 0.9800
C7 H7B 0.9800
C7 H7C 0.9800
C10 H10A 0.9800
C10 H10B 0.9800
C10 H10C 0.9800
C1 H1A 0.9800
C1 H1B 0.9800
C1 H1C 0.9800
C6 H6A 0.9800
C6 H6B 0.9800
C6 H6C 0.9800
C21 H21A 0.9800
C21 H21B 0.9800
C21 H21C 0.9800
C50 H50A 0.9800
C50 H50B 0.9800
C50 H50C 0.9800

loop_
_geom_torsion_atom_site_label_1
_geom_torsion_atom_site_label_2
_geom_torsion_atom_site_label_3
_geom_torsion_atom_site_label_4
_geom_torsion
Ni1 Ti4 O15 C31 36(3)
Ni1 Ti4 O22 Ti9 108.2(10)
Ni1 Ti8 O19 C28 -1(3)
Ni1 Ti8 O23 Ti9 -110.5(10)
Ni1 Ti9 O30 C46 18(3)
Ti1 Ti2 O8 C16 108.8(17)
Ti1 Ti2 O14 Ni1 12.7(7)
Ti1 Ti2 O14 Ti4 122.4(4)
Ti1 Ti3 O1 Ti2 -108.4(6)
Ti1 Ti3 O4 C2AA 145(5)
Ti1 Ti8 O19 C28 -85(3)
Ti1 Ti8 O23 Ni1 14.8(5)
Ti1 Ti8 O23 Ti9 -95.7(8)
Ti1 O5 C4AA C8 129.6(12)
Ti1 O5 C4AA C9 -95.0(17)
Ti1 O6 C3AA C11 150.2(14)
Ti1 O6 C3AA C12 -80(2)
Ti1 O7 C13 C14 -63.0(17)
Ti1 O7 C13 C15 62.1(15)
Ti2 Ti1 O6 C3AA -126.8(16)
Ti2 Ti1 O13 Ni1 -9.5(7)
Ti2 Ti1 O13 Ti8 -122.1(4)
Ti2 Ti3 O1 Ti1 108.4(6)
Ti2 Ti3 O4 C2AA 45(5)
Ti2 Ti4 O15 C31 120(3)
Ti2 Ti4 O22 Ni1 -15.8(5)
Ti2 Ti4 O22 Ti9 92.4(8)
Ti2 O3 C0AA C1AA -61.6(19)
Ti2 O3 C0AA C2 61.9(17)
Ti2 O7 C13 C14 122.8(13)
Ti2 O7 C13 C15 -112.0(12)
Ti2 O8 C16 C18 88(2)
Ti2 O8 C16 C17 -148.6(16)
Ti3 Ti1 O6 C3AA 143.4(15)
Ti3 Ti1 O13 Ni1 41.0(9)
Ti3 Ti1 O13 Ti8 -71.6(6)
Ti3 Ti2 O8 C16 -160.6(16)
Ti3 Ti2 O14 Ni1 -36.6(9)
Ti3 Ti2 O14 Ti4 73.2(5)
Ti3 Ti6 O17 C22 -71(2)
Ti3 Ti6 O25 Ti7 16.0(5)
Ti3 Ti6 O25 Ti11 -98.8(8)
Ti3 O3 C0AA C1AA 125.0(14)
Ti3 O3 C0AA C2 -111.5(13)
Ti3 O4 C2AA C5AA 165(4)
Ti3 O4 C2AA C5 38(6)
Ti3 O5 C4AA C8 -66.5(18)
Ti3 O5 C4AA C9 68.8(19)
Ti4 Ti2 O8 C16 -25.4(19)
Ti4 Ti2 O14 Ni1 -109.8(9)
Ti4 Ti5 O9 Ti2 -110.6(10)
Ti4 Ti5 O10 Ti3 17.9(11)
Ti4 Ti5 O10 Ti6 -100.2(4)
Ti4 Ti5 O16 C19 -7(3)
Ti4 O15 C31 C32 -24(4)
Ti4 O15 C31 C7 115(5)
Ti4 O15 C31 C10 -177(2)
Ti5 Ti4 O15 C31 -156(3)
Ti5 Ti4 O22 Ni1 -101.6(4)
Ti5 Ti4 O22 Ti9 6.7(10)
Ti5 Ti6 O17 C22 -154.9(19)
Ti5 Ti6 O25 Ti7 100.3(4)
Ti5 Ti6 O25 Ti11 -14.6(10)
Ti5 Ti10 O28 C34 12(4)
Ti5 O16 C19 C6AA -145(2)
Ti5 O16 C19 C20 -13(4)
Ti6 Ti3 O1 Ti1 -125.8(4)
Ti6 Ti3 O1 Ti2 125.8(4)
Ti6 Ti3 O4 C2AA -82(5)
Ti6 Ti5 O9 Ti2 -10.8(10)
Ti6 Ti5 O9 Ti4 99.8(4)
Ti6 Ti5 O10 Ti3 118.1(11)
Ti6 Ti5 O16 C19 -176(2)
Ti6 Ti7 O12 Ti1 13.5(10)
Ti6 Ti7 O12 Ti8 -99.8(4)
Ti6 Ti7 O18 C25 -170(2)
Ti6 O17 C22 C24 6(3)
Ti6 O17 C22 C23 -115(2)
Ti7 Ti6 O17 C22 12(2)
Ti7 Ti6 O25 Ti11 -114.9(10)
Ti7 Ti8 O19 C28 -169(3)
Ti7 Ti8 O23 Ni1 100.5(4)
Ti7 Ti8 O23 Ti9 -10.0(10)
Ti7 Ti11 O26 C40 8(3)
Ti7 O18 C25 C27 -47(3)
Ti7 O18 C25 C21 149(3)
Ti7 O18 C25 C50 -162(3)
Ti8 Ti1 O6 C3AA 12.9(17)
Ti8 Ti1 O13 Ni1 112.6(9)
Ti8 Ti7 O12 Ti1 113.4(10)
Ti8 Ti7 O18 C25 21(2)
Ti8 O19 C28 C30 -1(4)
Ti8 O19 C28 C29 -146.7(18)
Ti9 Ti10 O28 C34 -117(4)
Ti9 Ti11 O26 C40 142(3)
Ti9 O29 C43 C45 -58.2(19)
Ti9 O29 C43 C44 64.1(19)
Ti9 O30 C46 C48 53(3)
Ti9 O30 C46 C1 -125(3)
Ti9 O30 C46 C6 -178(2)
Ti9 O31 C49 C51 98.0(16)
Ti9 O31 C49 C7AA -127.6(11)
Ti10 Ti5 O9 Ti2 -95.5(8)
Ti10 Ti5 O9 Ti4 15.1(5)
Ti10 Ti5 O10 Ti3 101.4(8)
Ti10 Ti5 O10 Ti6 -16.7(5)
Ti10 Ti5 O16 C19 -92(3)
Ti10 Ti9 O30 C46 153(2)
Ti10 Ti11 O26 C40 -121(3)
Ti10 O27 C37 C38 -61.3(19)
Ti10 O27 C37 C39 67(2)
Ti10 O28 C34 C36 -65(5)
Ti10 O28 C34 C35 55(5)
Ti10 O29 C43 C45 108.2(14)
Ti10 O29 C43 C44 -129.5(12)
Ti11 Ti7 O12 Ti1 98.4(8)
Ti11 Ti7 O12 Ti8 -15.0(5)
Ti11 Ti7 O18 C25 105(2)
Ti11 Ti9 O30 C46 -117(2)
Ti11 Ti10 O28 C34 146(4)
Ti11 O26 C40 C41 56(4)
Ti11 O26 C40 C42 171(2)
Ti11 O27 C37 C38 108.1(15)
Ti11 O27 C37 C39 -123.2(13)
Ti11 O31 C49 C51 -62.7(17)
Ti11 O31 C49 C7AA 71.7(15)
O1 Ti1 O6 C3AA 159.9(18)
O1 Ti1 O13 Ni1 29.0(8)
O1 Ti1 O13 Ti8 -83.6(5)
O1 Ti2 O8 C16 166.7(19)
O1 Ti2 O14 Ni1 -26.0(7)
O1 Ti2 O14 Ti4 83.8(5)
O2 Ti9 O30 C46 -162(2)
O3 Ti2 O8 C16 -157.3(18)
O3 Ti2 O14 Ni1 -68.1(19)
O3 Ti2 O14 Ti4 41.7(19)
O3 Ti3 O1 Ti1 104.6(5)
O3 Ti3 O1 Ti2 -3.8(4)
O3 Ti3 O4 C2AA 47(5)
O5 Ti1 O6 C3AA 143.4(17)
O5 Ti1 O13 Ni1 74.0(19)
O5 Ti1 O13 Ti8 -38.6(19)
O5 Ti3 O1 Ti1 4.4(5)
O5 Ti3 O1 Ti2 -104.0(5)
O5 Ti3 O4 C2AA 146(5)
O6 Ti1 O13 Ni1 -149.7(7)
O6 Ti1 O13 Ti8 97.7(6)
O7 Ti1 O6 C3AA -122.9(17)
O7 Ti1 O13 Ni1 -48.0(8)
O7 Ti1 O13 Ti8 -160.6(5)
O7 Ti2 O8 C16 108.2(18)
O7 Ti2 O14 Ni1 51.4(7)
O7 Ti2 O14 Ti4 161.1(5)
O8 Ti2 O14 Ni1 148.7(7)
O8 Ti2 O14 Ti4 -101.5(5)
O9 Ti2 O8 C16 -68.8(18)
O9 Ti2 O14 Ni1 -112.5(7)
O9 Ti2 O14 Ti4 -2.7(5)
O9 Ti4 O15 C31 164(3)
O9 Ti4 O22 Ni1 -58.3(8)
O9 Ti4 O22 Ti9 49.9(12)
O9 Ti5 O10 Ti3 -17.2(9)
O9 Ti5 O10 Ti6 -135.3(5)
O9 Ti5 O16 C19 38(3)
O10 Ti3 O1 Ti1 -165.2(5)
O10 Ti3 O1 Ti2 86.4(5)
O10 Ti3 O4 C2AA -43(5)
O10 Ti5 O9 Ti2 21.5(9)
O10 Ti5 O9 Ti4 132.1(5)
O10 Ti5 O16 C19 140(2)
O10 Ti6 O17 C22 -114(2)
O10 Ti6 O25 Ti7 55.2(8)
O10 Ti6 O25 Ti11 -59.6(12)
O11 Ti3 O1 Ti1 -87.6(5)
O11 Ti3 O1 Ti2 164.0(5)
O11 Ti3 O4 C2AA -121(5)
O11 Ti6 O17 C22 -29(2)
O11 Ti6 O25 Ti7 -7.2(4)
O11 Ti6 O25 Ti11 -122.1(9)
O11 Ti7 O12 Ti1 -19.7(9)
O11 Ti7 O12 Ti8 -133.0(5)
O11 Ti7 O18 C25 -128(2)
O12 Ti1 O6 C3AA 54.8(17)
O12 Ti1 O13 Ni1 114.5(7)
O12 Ti1 O13 Ti8 1.9(5)
O12 Ti7 O18 C25 -24(2)
O12 Ti8 O19 C28 -130(3)
O12 Ti8 O23 Ni1 56.5(8)
O12 Ti8 O23 Ti9 -54.0(12)
O13 Ti1 O6 C3AA -25.4(18)
O13 Ti8 O19 C28 -46(3)
O13 Ti8 O23 Ni1 -8.6(5)
O13 Ti8 O23 Ti9 -119.1(9)
O14 Ti2 O8 C16 13.6(19)
O14 Ti4 O15 C31 81(3)
O14 Ti4 O22 Ni1 8.3(4)
O14 Ti4 O22 Ti9 116.5(9)
O15 Ti4 O22 Ni1 116.2(5)
O15 Ti4 O22 Ti9 -135.5(8)
O16 Ti5 O9 Ti2 134.9(8)
O16 Ti5 O9 Ti4 -114.5(5)
O16 Ti5 O10 Ti3 -129.5(8)
O16 Ti5 O10 Ti6 112.4(5)
O17 Ti6 O25 Ti7 -111.0(5)
O17 Ti6 O25 Ti11 134.1(8)
O18 Ti7 O12 Ti1 -132.5(8)
O18 Ti7 O12 Ti8 114.1(5)
O19 Ti8 O23 Ni1 -117.4(5)
O19 Ti8 O23 Ti9 132.1(8)
O20 Ti5 O9 Ti2 -56.5(12)
O20 Ti5 O9 Ti4 54.1(8)
O20 Ti5 O10 Ti3 125.2(9)
O20 Ti5 O10 Ti6 7.1(4)
O20 Ti5 O16 C19 -134(3)
O20 Ti6 O17 C22 160(2)
O20 Ti6 O25 Ti7 134.9(5)
O20 Ti6 O25 Ti11 20.0(9)
O20 Ti10 O28 C34 53(4)
O21 Ti4 O15 C31 -114(3)
O21 Ti4 O22 Ni1 -133.0(4)
O21 Ti4 O22 Ti9 -24.7(9)
O21 Ti5 O9 Ti2 -117.7(9)
O21 Ti5 O9 Ti4 -7.1(4)
O21 Ti5 O10 Ti3 64.4(12)
O21 Ti5 O10 Ti6 -53.7(8)
O21 Ti5 O16 C19 -50(3)
O21 Ti10 O28 C34 -27(4)
O22 Ti4 O15 C31 -13(3)
O22 Ti9 O30 C46 62(3)
O23 Ti8 O19 C28 46(3)
O23 Ti9 O30 C46 -25(3)
O24 Ti7 O12 Ti1 120.9(9)
O24 Ti7 O12 Ti8 7.6(5)
O24 Ti7 O18 C25 63(2)
O24 Ti8 O19 C28 150(3)
O24 Ti8 O23 Ni1 132.8(5)
O24 Ti8 O23 Ti9 22.4(9)
O24 Ti11 O26 C40 47(3)
O25 Ti6 O17 C22 57(2)
O25 Ti7 O12 Ti1 58.5(12)
O25 Ti7 O12 Ti8 -54.9(9)
O25 Ti7 O18 C25 149(2)
O25 Ti11 O26 C40 -32(3)
O27 Ti10 O28 C34 144(4)
O27 Ti11 O26 C40 -122(3)
O29 Ti9 O30 C46 153(2)
O29 Ti10 O28 C34 -120(4)
O31 Ti9 O30 C46 -116(2)
O31 Ti11 O26 C40 142(3)
